data_2243740
loop_
_publ_author_name
'Naghiyev, Farid N.'
'Grishina, Maria M.'
'Khrustalev, Victor N.'
'Khalilov, Ali N.'
'Akkurt, Mehmet'
'Akobirshoeva, Anzurat A.'
'Mamedov, \.Ibrahim G.'

_publ_section_title
;
 Crystal structure and Hirshfeld surface analysis of
 3-amino-1-oxo-2,6,8-triphenyl-1,2,7,8-tetrahydroisoquinoline-4-carbonitrile
;
_journal_coeditor_code VM2245
_journal_issue 2
_journal_name_full 'Acta Crystallographica Section E'
_journal_page_first 195
_journal_page_last 199
_journal_paper_doi 10.1107/S2056989021000785
_journal_volume 77
_journal_year 2021
_chemical_absolute_configuration unk
_chemical_formula_iupac 'C28 H21 N3 O'
_chemical_formula_moiety 'C28 H21 N3 O'
_chemical_formula_sum 'C28 H21 N3 O'
_chemical_formula_weight 415.48
_chemical_name_systematic
;
3-Amino-1-oxo-2,6,8-triphenyl-1,2,7,8-tetrahydroisoquinoline-4-carbonitrile
;
_space_group_crystal_system orthorhombic
_space_group_IT_number 19
_space_group_name_Hall 'P 2ac 2ab'
_space_group_name_H-M_alt 'P 21 21 21'
_atom_sites_solution_hydrogens mixed
_audit_creation_method SHELXL-2018/3
_cell_angle_alpha 90
_cell_angle_beta 90
_cell_angle_gamma 90
_cell_formula_units_Z 4
_cell_length_a 10.7038(3)
_cell_length_b 11.6096(4)
_cell_length_c 17.5182(5)
_cell_measurement_reflns_used 5592
_cell_measurement_temperature 296(2)
_cell_measurement_theta_max 27.08
_cell_measurement_theta_min 2.33
_cell_volume 2176.93(11)
_computing_cell_refinement
;
SAINT (Bruker, 2013)
;
_computing_data_collection
;
APEX3 (Bruker, 2018)
;
_computing_data_reduction
;
SAINT (Bruker, 2013)
;
_computing_molecular_graphics
;
ORTEP-3 for Windows (Farrugia, 2012)
;
_computing_publication_material
;
PLATON (Spek, 2020)
;
_computing_structure_refinement
;
<i>SHELXL2018/3</i> (Sheldrick, 2015b)
;
_computing_structure_solution
;
<i>SHELXT2014/5</i> (Sheldrick, 2015a)
;
_diffrn_ambient_temperature 296(2)
_diffrn_measured_fraction_theta_full 0.996
_diffrn_measured_fraction_theta_max 0.997
_diffrn_measurement_device_type 'Bruker D8 QUEST PHOTON-III CCD'
_diffrn_measurement_method '\f and \w scans'
_diffrn_radiation_type MoK\a
_diffrn_radiation_wavelength 0.71073
_diffrn_reflns_av_R_equivalents 0.0812
_diffrn_reflns_av_unetI/netI 0.0636
_diffrn_reflns_limit_h_max 16
_diffrn_reflns_limit_h_min -16
_diffrn_reflns_limit_k_max 17
_diffrn_reflns_limit_k_min -17
_diffrn_reflns_limit_l_max 26
_diffrn_reflns_limit_l_min -26
_diffrn_reflns_number 39899
_diffrn_reflns_theta_full 25.242
_diffrn_reflns_theta_max 32.588
_diffrn_reflns_theta_min 2.325
_exptl_absorpt_coefficient_mu 0.078
_exptl_absorpt_correction_T_max 0.981
_exptl_absorpt_correction_T_min 0.973
_exptl_absorpt_correction_type multi-scan
_exptl_absorpt_process_details
;
(SADABS; Krause <i>et al.</i>,  2015)
;
_exptl_crystal_colour 'pale yellow'
_exptl_crystal_density_diffrn 1.268
_exptl_crystal_description prism
_exptl_crystal_F_000 872
_exptl_crystal_size_max 0.250
_exptl_crystal_size_mid 0.150
_exptl_crystal_size_min 0.150
_refine_diff_density_max 0.268
_refine_diff_density_min -0.173
_refine_ls_extinction_coef 0.0098(17)
_refine_ls_extinction_expression Fc^*^=kFc[1+0.001xFc^2^\l^3^/sin(2\q)]^-1/4^
_refine_ls_extinction_method
;
SHELXL2018/3 (Sheldrick 2015b)
;
_refine_ls_goodness_of_fit_ref 1.011
_refine_ls_hydrogen_treatment mixed
_refine_ls_matrix_type full
_refine_ls_number_parameters 296
_refine_ls_number_reflns 7913
_refine_ls_number_restraints 0
_refine_ls_restrained_S_all 1.011
_refine_ls_R_factor_all 0.1072
_refine_ls_R_factor_gt 0.0539
_refine_ls_shift/su_max 0.000
_refine_ls_shift/su_mean 0.000
_refine_ls_structure_factor_coef Fsqd
_refine_ls_weighting_details 'w=1/[\s^2^(Fo^2^)+(0.0438P)^2^+0.2420P] where P=(Fo^2^+2Fc^2^)/3'
_refine_ls_weighting_scheme calc
_refine_ls_wR_factor_gt 0.1007
_refine_ls_wR_factor_ref 0.1234
_reflns_number_gt 4972
_reflns_number_total 7913
_reflns_threshold_expression 'I > 2\s(I)'
_cod_data_source_file vm2245sup1.cif
_cod_data_source_block I
_cod_database_code 2243740
_shelx_space_group_comment
;
The symmetry employed for this shelxl refinement is uniquely defined
by the following loop, which should always be used as a source of
symmetry information in preference to the above space-group names.
They are only intended as comments.
;
_shelx_estimated_absorpt_t_min 0.981
_shelx_estimated_absorpt_t_max 0.988

loop_
_space_group_symop_operation_xyz
'x, y, z'
'-x+1/2, -y, z+1/2'
'-x, y+1/2, -z+1/2'
'x+1/2, -y+1/2, -z'

loop_
_atom_site_type_symbol
_atom_site_label
_atom_site_fract_x
_atom_site_fract_y
_atom_site_fract_z
_atom_site_U_iso_or_equiv
_atom_site_adp_type
_atom_site_calc_flag
_atom_site_occupancy
_atom_site_disorder_assembly
_atom_site_disorder_group
C C1 0.8603(2) 0.5325(2) 0.67650(12) 0.0305(5) Uani d 1 . .
C C2 0.8260(2) 0.7274(2) 0.72668(12) 0.0301(5) Uani d 1 . .
C C3 0.7054(2) 0.7266(2) 0.69663(13) 0.0291(5) Uani d 1 . .
C C4 0.66343(19) 0.6306(2) 0.65291(12) 0.0267(4) Uani d 1 . .
C C5 0.7394(2) 0.53749(19) 0.64189(12) 0.0276(4) Uani d 1 . .
C C6 0.7003(2) 0.43797(19) 0.59129(13) 0.0284(5) Uani d 1 . .
H H6 0.736642 0.367572 0.612719 0.034 Uiso calc 1 . .
C C7 0.5567(2) 0.4246(2) 0.59334(15) 0.0331(5) Uani d 1 . .
H H7A 0.531069 0.377784 0.550221 0.040 Uiso calc 1 . .
H H7B 0.533864 0.383461 0.639483 0.040 Uiso calc 1 . .
C C8 0.4857(2) 0.5366(2) 0.59104(12) 0.0285(5) Uani d 1 . .
C C9 0.5374(2) 0.6316(2) 0.62044(12) 0.0288(5) Uani d 1 . .
H H9 0.492214 0.700033 0.620253 0.035 Uiso calc 1 . .
C C10 0.6260(2) 0.8212(2) 0.71308(14) 0.0343(5) Uani d 1 . .
C C11 1.0205(2) 0.6280(2) 0.75426(14) 0.0327(5) Uani d 1 . .
C C12 1.0273(2) 0.6001(3) 0.83030(15) 0.0468(7) Uani d 1 . .
H H12 0.955194 0.583755 0.857910 0.056 Uiso calc 1 . .
C C13 1.1434(3) 0.5967(3) 0.86523(17) 0.0564(8) Uani d 1 . .
H H13 1.149044 0.579063 0.916902 0.068 Uiso calc 1 . .
C C14 1.2495(3) 0.6189(3) 0.82467(18) 0.0516(7) Uani d 1 . .
H H14 1.327119 0.615648 0.848401 0.062 Uiso calc 1 . .
C C15 1.2409(2) 0.6460(3) 0.74895(18) 0.0580(8) Uani d 1 . .
H H15 1.313123 0.661550 0.721318 0.070 Uiso calc 1 . .
C C16 1.1260(2) 0.6505(3) 0.71289(15) 0.0469(7) Uani d 1 . .
H H16 1.120619 0.668558 0.661272 0.056 Uiso calc 1 . .
C C17 0.7496(2) 0.4510(2) 0.51044(13) 0.0298(5) Uani d 1 . .
C C18 0.8123(3) 0.3613(2) 0.47579(16) 0.0469(7) Uani d 1 . .
H H18 0.825842 0.293484 0.502852 0.056 Uiso calc 1 . .
C C19 0.8557(3) 0.3702(3) 0.40138(17) 0.0558(8) Uani d 1 . .
H H19 0.898031 0.308574 0.379378 0.067 Uiso calc 1 . .
C C20 0.8370(3) 0.4683(3) 0.36024(16) 0.0485(7) Uani d 1 . .
H H20 0.865482 0.473690 0.310203 0.058 Uiso calc 1 . .
C C21 0.7759(3) 0.5586(3) 0.39356(16) 0.0518(7) Uani d 1 . .
H H21 0.762974 0.626088 0.366047 0.062 Uiso calc 1 . .
C C22 0.7328(3) 0.5504(2) 0.46820(15) 0.0458(6) Uani d 1 . .
H H22 0.692085 0.612929 0.490148 0.055 Uiso calc 1 . .
C C23 0.3570(2) 0.5371(2) 0.56106(12) 0.0299(5) Uani d 1 . .
C C24 0.2781(2) 0.4429(2) 0.57364(14) 0.0357(5) Uani d 1 . .
H H24 0.307748 0.379405 0.600472 0.043 Uiso calc 1 . .
C C25 0.1563(2) 0.4429(2) 0.54661(15) 0.0425(6) Uani d 1 . .
H H25 0.104480 0.380215 0.556168 0.051 Uiso calc 1 . .
C C26 0.1121(2) 0.5354(3) 0.50570(15) 0.0458(7) Uani d 1 . .
H H26 0.030803 0.534899 0.486933 0.055 Uiso calc 1 . .
C C27 0.1884(3) 0.6286(3) 0.49262(16) 0.0473(7) Uani d 1 . .
H H27 0.158275 0.691099 0.464940 0.057 Uiso calc 1 . .
C C28 0.3100(2) 0.6304(2) 0.52037(14) 0.0384(6) Uani d 1 . .
H H28 0.360334 0.694330 0.511654 0.046 Uiso calc 1 . .
N N1 0.89903(16) 0.63210(18) 0.71755(11) 0.0305(4) Uani d 1 . .
N N2 0.8714(2) 0.8181(2) 0.76538(14) 0.0438(6) Uani d 1 . .
N N3 0.5640(2) 0.8978(2) 0.72858(15) 0.0528(6) Uani d 1 . .
O O1 0.93170(16) 0.44937(15) 0.67346(11) 0.0417(4) Uani d 1 . .
H H2A 0.825(3) 0.877(3) 0.7691(17) 0.050 Uiso d 1 . .
H H2B 0.952(3) 0.823(3) 0.7796(17) 0.050 Uiso d 1 . .

loop_
_atom_site_aniso_label
_atom_site_aniso_U_11
_atom_site_aniso_U_22
_atom_site_aniso_U_33
_atom_site_aniso_U_12
_atom_site_aniso_U_13
_atom_site_aniso_U_23
C1 0.0284(10) 0.0349(12) 0.0283(11) 0.0014(10) -0.0022(9) 0.0002(9)
C2 0.0283(10) 0.0354(12) 0.0265(11) -0.0017(10) -0.0019(9) -0.0015(9)
C3 0.0273(11) 0.0313(11) 0.0288(12) -0.0002(9) -0.0019(9) -0.0029(9)
C4 0.0252(10) 0.0306(11) 0.0244(10) -0.0010(9) -0.0010(8) 0.0021(9)
C5 0.0256(10) 0.0297(11) 0.0275(10) -0.0002(9) -0.0030(8) -0.0002(9)
C6 0.0283(10) 0.0258(11) 0.0309(11) 0.0002(9) -0.0037(9) 0.0008(9)
C7 0.0314(11) 0.0312(12) 0.0367(13) -0.0035(10) 0.0012(10) -0.0007(10)
C8 0.0266(10) 0.0336(12) 0.0252(10) -0.0015(9) -0.0006(8) 0.0016(9)
C9 0.0257(10) 0.0308(12) 0.0297(11) 0.0029(9) -0.0022(8) -0.0011(9)
C10 0.0316(11) 0.0380(13) 0.0333(12) 0.0007(11) -0.0041(10) -0.0063(10)
C11 0.0272(11) 0.0396(12) 0.0314(11) -0.0006(10) -0.0050(9) -0.0020(10)
C12 0.0380(13) 0.069(2) 0.0339(14) -0.0065(13) -0.0054(11) 0.0098(13)
C13 0.0567(18) 0.072(2) 0.0406(16) -0.0060(16) -0.0210(14) 0.0100(14)
C14 0.0356(13) 0.0614(18) 0.0578(18) 0.0037(14) -0.0196(13) -0.0071(15)
C15 0.0275(12) 0.092(2) 0.0543(18) -0.0056(15) -0.0007(12) -0.0048(17)
C16 0.0349(13) 0.073(2) 0.0332(13) -0.0020(14) -0.0001(11) 0.0001(13)
C17 0.0274(10) 0.0313(11) 0.0308(11) -0.0036(10) -0.0017(8) -0.0038(9)
C18 0.0605(17) 0.0344(14) 0.0460(15) 0.0030(13) 0.0124(13) -0.0011(12)
C19 0.071(2) 0.0434(16) 0.0534(17) -0.0014(15) 0.0249(16) -0.0146(14)
C20 0.0507(16) 0.0587(18) 0.0360(13) -0.0198(14) 0.0086(12) -0.0090(13)
C21 0.0619(19) 0.0519(17) 0.0414(15) 0.0014(15) 0.0081(13) 0.0109(13)
C22 0.0553(16) 0.0407(14) 0.0413(15) 0.0086(13) 0.0102(12) 0.0041(12)
C23 0.0285(11) 0.0344(12) 0.0268(10) -0.0030(10) -0.0008(9) -0.0031(9)
C24 0.0324(12) 0.0371(13) 0.0376(13) -0.0042(10) -0.0010(10) 0.0012(11)
C25 0.0321(13) 0.0485(15) 0.0467(15) -0.0094(12) 0.0001(10) -0.0037(13)
C26 0.0311(12) 0.0607(18) 0.0456(15) -0.0020(13) -0.0088(11) -0.0070(14)
C27 0.0456(15) 0.0501(16) 0.0461(15) 0.0035(14) -0.0166(12) 0.0061(13)
C28 0.0372(13) 0.0389(13) 0.0391(13) -0.0050(11) -0.0069(10) 0.0033(11)
N1 0.0257(9) 0.0371(11) 0.0287(10) -0.0004(8) -0.0049(7) -0.0020(8)
N2 0.0345(11) 0.0425(12) 0.0545(14) 0.0002(10) -0.0121(11) -0.0171(11)
N3 0.0507(13) 0.0523(15) 0.0553(16) 0.0171(12) -0.0070(12) -0.0123(12)
O1 0.0358(9) 0.0394(10) 0.0499(11) 0.0092(8) -0.0108(8) -0.0036(9)

loop_
_atom_type_symbol
_atom_type_description
_atom_type_scat_dispersion_real
_atom_type_scat_dispersion_imag
_atom_type_scat_source
C C 0.0033 0.0016 'International Tables Vol C Tables 4.2.6.8 and 6.1.1.4'
H H 0.0000 0.0000 'International Tables Vol C Tables 4.2.6.8 and 6.1.1.4'
N N 0.0061 0.0033 'International Tables Vol C Tables 4.2.6.8 and 6.1.1.4'
O O 0.0106 0.0060 'International Tables Vol C Tables 4.2.6.8 and 6.1.1.4'

loop_
_geom_angle_atom_site_label_1
_geom_angle_atom_site_label_2
_geom_angle_atom_site_label_3
_geom_angle_site_symmetry_1
_geom_angle_site_symmetry_3
_geom_angle
_geom_angle_publ_flag
O1 C1 N1 . . 118.5(2) ?
O1 C1 C5 . . 125.1(2) ?
N1 C1 C5 . . 116.39(19) ?
N2 C2 N1 . . 119.2(2) ?
N2 C2 C3 . . 122.1(2) ?
N1 C2 C3 . . 118.7(2) ?
C2 C3 C10 . . 118.2(2) ?
C2 C3 C4 . . 120.0(2) ?
C10 C3 C4 . . 121.8(2) ?
C5 C4 C3 . . 120.48(19) ?
C5 C4 C9 . . 120.0(2) ?
C3 C4 C9 . . 119.5(2) ?
C4 C5 C1 . . 120.7(2) ?
C4 C5 C6 . . 121.44(19) ?
C1 C5 C6 . . 117.83(19) ?
C5 C6 C17 . . 111.96(19) ?
C5 C6 C7 . . 109.75(19) ?
C17 C6 C7 . . 112.15(19) ?
C5 C6 H6 . . 107.6 ?
C17 C6 H6 . . 107.6 ?
C7 C6 H6 . . 107.6 ?
C8 C7 C6 . . 114.47(19) ?
C8 C7 H7A . . 108.6 ?
C6 C7 H7A . . 108.6 ?
C8 C7 H7B . . 108.6 ?
C6 C7 H7B . . 108.6 ?
H7A C7 H7B . . 107.6 ?
C9 C8 C23 . . 121.4(2) ?
C9 C8 C7 . . 119.52(19) ?
C23 C8 C7 . . 119.0(2) ?
C8 C9 C4 . . 121.6(2) ?
C8 C9 H9 . . 119.2 ?
C4 C9 H9 . . 119.2 ?
N3 C10 C3 . . 177.8(3) ?
C16 C11 C12 . . 121.0(2) ?
C16 C11 N1 . . 119.9(2) ?
C12 C11 N1 . . 119.1(2) ?
C11 C12 C13 . . 118.9(3) ?
C11 C12 H12 . . 120.6 ?
C13 C12 H12 . . 120.6 ?
C14 C13 C12 . . 120.7(3) ?
C14 C13 H13 . . 119.6 ?
C12 C13 H13 . . 119.6 ?
C13 C14 C15 . . 119.5(3) ?
C13 C14 H14 . . 120.2 ?
C15 C14 H14 . . 120.2 ?
C14 C15 C16 . . 120.8(3) ?
C14 C15 H15 . . 119.6 ?
C16 C15 H15 . . 119.6 ?
C11 C16 C15 . . 119.0(2) ?
C11 C16 H16 . . 120.5 ?
C15 C16 H16 . . 120.5 ?
C18 C17 C22 . . 117.2(2) ?
C18 C17 C6 . . 120.3(2) ?
C22 C17 C6 . . 122.5(2) ?
C17 C18 C19 . . 121.3(3) ?
C17 C18 H18 . . 119.3 ?
C19 C18 H18 . . 119.3 ?
C20 C19 C18 . . 120.7(3) ?
C20 C19 H19 . . 119.7 ?
C18 C19 H19 . . 119.7 ?
C19 C20 C21 . . 119.1(3) ?
C19 C20 H20 . . 120.5 ?
C21 C20 H20 . . 120.5 ?
C20 C21 C22 . . 120.5(3) ?
C20 C21 H21 . . 119.7 ?
C22 C21 H21 . . 119.7 ?
C17 C22 C21 . . 121.2(3) ?
C17 C22 H22 . . 119.4 ?
C21 C22 H22 . . 119.4 ?
C28 C23 C24 . . 118.1(2) ?
C28 C23 C8 . . 121.6(2) ?
C24 C23 C8 . . 120.3(2) ?
C25 C24 C23 . . 120.9(2) ?
C25 C24 H24 . . 119.6 ?
C23 C24 H24 . . 119.6 ?
C26 C25 C24 . . 120.1(3) ?
C26 C25 H25 . . 120.0 ?
C24 C25 H25 . . 120.0 ?
C27 C26 C25 . . 119.8(2) ?
C27 C26 H26 . . 120.1 ?
C25 C26 H26 . . 120.1 ?
C26 C27 C28 . . 120.6(3) ?
C26 C27 H27 . . 119.7 ?
C28 C27 H27 . . 119.7 ?
C23 C28 C27 . . 120.4(2) ?
C23 C28 H28 . . 119.8 ?
C27 C28 H28 . . 119.8 ?
C2 N1 C1 . . 123.46(18) ?
C2 N1 C11 . . 119.22(19) ?
C1 N1 C11 . . 117.25(19) ?
C2 N2 H2A . . 117(2) ?
C2 N2 H2B . . 122(2) ?
H2A N2 H2B . . 119(3) ?

loop_
_geom_bond_atom_site_label_1
_geom_bond_atom_site_label_2
_geom_bond_site_symmetry_2
_geom_bond_distance
_geom_bond_publ_flag
C1 O1 . 1.232(3) ?
C1 N1 . 1.424(3) ?
C1 C5 . 1.430(3) ?
C2 N2 . 1.343(3) ?
C2 N1 . 1.364(3) ?
C2 C3 . 1.395(3) ?
C3 C10 . 1.418(3) ?
C3 C4 . 1.424(3) ?
C4 C5 . 1.367(3) ?
C4 C9 . 1.464(3) ?
C5 C6 . 1.515(3) ?
C6 C17 . 1.519(3) ?
C6 C7 . 1.545(3) ?
C6 H6 . 0.9800 ?
C7 C8 . 1.507(3) ?
C7 H7A . 0.9700 ?
C7 H7B . 0.9700 ?
C8 C9 . 1.338(3) ?
C8 C23 . 1.475(3) ?
C9 H9 . 0.9300 ?
C10 N3 . 1.142(3) ?
C11 C16 . 1.367(3) ?
C11 C12 . 1.373(4) ?
C11 N1 . 1.451(3) ?
C12 C13 . 1.386(4) ?
C12 H12 . 0.9300 ?
C13 C14 . 1.364(4) ?
C13 H13 . 0.9300 ?
C14 C15 . 1.366(4) ?
C14 H14 . 0.9300 ?
C15 C16 . 1.384(4) ?
C15 H15 . 0.9300 ?
C16 H16 . 0.9300 ?
C17 C18 . 1.380(3) ?
C17 C22 . 1.383(4) ?
C18 C19 . 1.388(4) ?
C18 H18 . 0.9300 ?
C19 C20 . 1.363(4) ?
C19 H19 . 0.9300 ?
C20 C21 . 1.367(4) ?
C20 H20 . 0.9300 ?
C21 C22 . 1.390(4) ?
C21 H21 . 0.9300 ?
C22 H22 . 0.9300 ?
C23 C28 . 1.390(3) ?
C23 C24 . 1.399(3) ?
C24 C25 . 1.387(3) ?
C24 H24 . 0.9300 ?
C25 C26 . 1.375(4) ?
C25 H25 . 0.9300 ?
C26 C27 . 1.375(4) ?
C26 H26 . 0.9300 ?
C27 C28 . 1.390(4) ?
C27 H27 . 0.9300 ?
C28 H28 . 0.9300 ?
N2 H2A . 0.84(3) ?
N2 H2B . 0.90(3) ?

loop_
_geom_hbond_atom_site_label_D
_geom_hbond_atom_site_label_H
_geom_hbond_atom_site_label_A
_geom_hbond_site_symmetry_A
_geom_hbond_distance_DH
_geom_hbond_distance_HA
_geom_hbond_distance_DA
_geom_hbond_angle_DHA
_geom_hbond_publ_flag
N2 H2B O1 3_756 0.90(3) 2.09(3) 2.813(3) 136(3) yes
C7 H7B N3 3_646 0.97 2.54 3.391(4) 146 yes
C13 H13 Cg5 2_665 0.93 2.74 3.576(3) 149 yes
C26 H26 Cg4 1_455 0.93 2.83 3.729(3) 162 yes
C16 H16 Cg5 1_655 0.93 2.97 3.603(3) 126 yes
C20 H20 Cg1 2_664 0.93 2.96 3.514(3) 120 yes

loop_
_geom_torsion_atom_site_label_1
_geom_torsion_atom_site_label_2
_geom_torsion_atom_site_label_3
_geom_torsion_atom_site_label_4
_geom_torsion_site_symmetry_1
_geom_torsion_site_symmetry_2
_geom_torsion_site_symmetry_3
_geom_torsion_site_symmetry_4
_geom_torsion
_geom_torsion_publ_flag
N2 C2 C3 C10 . . . . -5.1(4) ?
N1 C2 C3 C10 . . . . 173.7(2) ?
N2 C2 C3 C4 . . . . 177.0(2) ?
N1 C2 C3 C4 . . . . -4.2(3) ?
C2 C3 C4 C5 . . . . 1.9(3) ?
C10 C3 C4 C5 . . . . -176.0(2) ?
C2 C3 C4 C9 . . . . -178.9(2) ?
C10 C3 C4 C9 . . . . 3.3(3) ?
C3 C4 C5 C1 . . . . 2.5(3) ?
C9 C4 C5 C1 . . . . -176.7(2) ?
C3 C4 C5 C6 . . . . -175.9(2) ?
C9 C4 C5 C6 . . . . 4.9(3) ?
O1 C1 C5 C4 . . . . 175.4(2) ?
N1 C1 C5 C4 . . . . -4.4(3) ?
O1 C1 C5 C6 . . . . -6.1(3) ?
N1 C1 C5 C6 . . . . 174.06(19) ?
C4 C5 C6 C17 . . . . 94.7(2) ?
C1 C5 C6 C17 . . . . -83.7(2) ?
C4 C5 C6 C7 . . . . -30.5(3) ?
C1 C5 C6 C7 . . . . 151.0(2) ?
C5 C6 C7 C8 . . . . 41.4(3) ?
C17 C6 C7 C8 . . . . -83.8(3) ?
C6 C7 C8 C9 . . . . -29.4(3) ?
C6 C7 C8 C23 . . . . 154.7(2) ?
C23 C8 C9 C4 . . . . 177.7(2) ?
C7 C8 C9 C4 . . . . 1.9(3) ?
C5 C4 C9 C8 . . . . 11.5(3) ?
C3 C4 C9 C8 . . . . -167.8(2) ?
C16 C11 C12 C13 . . . . 1.0(4) ?
N1 C11 C12 C13 . . . . -179.7(3) ?
C11 C12 C13 C14 . . . . -1.0(5) ?
C12 C13 C14 C15 . . . . 0.7(5) ?
C13 C14 C15 C16 . . . . -0.4(5) ?
C12 C11 C16 C15 . . . . -0.6(5) ?
N1 C11 C16 C15 . . . . -179.9(3) ?
C14 C15 C16 C11 . . . . 0.3(5) ?
C5 C6 C17 C18 . . . . 129.5(2) ?
C7 C6 C17 C18 . . . . -106.6(3) ?
C5 C6 C17 C22 . . . . -51.4(3) ?
C7 C6 C17 C22 . . . . 72.5(3) ?
C22 C17 C18 C19 . . . . -0.6(4) ?
C6 C17 C18 C19 . . . . 178.5(3) ?
C17 C18 C19 C20 . . . . -0.2(5) ?
C18 C19 C20 C21 . . . . 0.7(5) ?
C19 C20 C21 C22 . . . . -0.3(5) ?
C18 C17 C22 C21 . . . . 1.0(4) ?
C6 C17 C22 C21 . . . . -178.1(3) ?
C20 C21 C22 C17 . . . . -0.6(5) ?
C9 C8 C23 C28 . . . . 38.7(3) ?
C7 C8 C23 C28 . . . . -145.5(2) ?
C9 C8 C23 C24 . . . . -140.8(2) ?
C7 C8 C23 C24 . . . . 35.0(3) ?
C28 C23 C24 C25 . . . . -0.4(4) ?
C8 C23 C24 C25 . . . . 179.2(2) ?
C23 C24 C25 C26 . . . . 1.1(4) ?
C24 C25 C26 C27 . . . . -0.9(4) ?
C25 C26 C27 C28 . . . . 0.0(4) ?
C24 C23 C28 C27 . . . . -0.6(4) ?
C8 C23 C28 C27 . . . . 179.9(2) ?
C26 C27 C28 C23 . . . . 0.8(4) ?
N2 C2 N1 C1 . . . . -179.0(2) ?
C3 C2 N1 C1 . . . . 2.2(3) ?
N2 C2 N1 C11 . . . . 4.2(3) ?
C3 C2 N1 C11 . . . . -174.6(2) ?
O1 C1 N1 C2 . . . . -177.8(2) ?
C5 C1 N1 C2 . . . . 2.0(3) ?
O1 C1 N1 C11 . . . . -0.9(3) ?
C5 C1 N1 C11 . . . . 178.9(2) ?
C16 C11 N1 C2 . . . . -100.4(3) ?
C12 C11 N1 C2 . . . . 80.2(3) ?
C16 C11 N1 C1 . . . . 82.5(3) ?
C12 C11 N1 C1 . . . . -96.8(3) ?

_cod_database_fobs_code 2243740
